data_7050666
loop_
_publ_author_name
'Levason, William'
'Matthews, Melissa L.'
'Patel, Rina'
'Reid, Gillian'
'Webster, Michael'

_publ_section_title
;
 Unusual structural variations within a family of thioether macrocyclic
 complexes. Tin(iv) halide adducts of [12]-, [14]- and [16]-aneS4
;
_journal_issue 12
_journal_name_full 'New Journal of Chemistry'
_journal_page_first 1784
_journal_paper_doi 10.1039/b307863a
_journal_volume 27
_journal_year 2003
_chemical_formula_moiety 'C10 H20 Br4 S4 Sn, 0.67(C H2 Cl2)'
_chemical_formula_sum 'C10.67 H21.33 Br4 Cl1.33 S4 Sn'
_chemical_formula_weight 763.45
_chemical_name_common
;1,4,8,11-tetrathiacyclotetradecane-tetrabromotin(IV)
dichloromethane solvate
;
_chemical_name_systematic
;
1,4,8,11-tetrathiacyclotetradecane-tetrabromotin(IV) dichloromethane solvate
;
_space_group_IT_number 2
_symmetry_cell_setting triclinic
_symmetry_Int_Tables_number 2
_symmetry_space_group_name_Hall '-P 1'
_symmetry_space_group_name_H-M 'P -1'
_atom_sites_solution_hydrogens geom
_atom_sites_solution_primary direct
_atom_sites_solution_secondary difmap
_audit_creation_method 'SHELXL-97 + hand edit'
_cell_angle_alpha 104.8650(10)
_cell_angle_beta 103.4750(10)
_cell_angle_gamma 92.8590(10)
_cell_formula_units_Z 3
_cell_length_a 11.2865(3)
_cell_length_b 11.5634(3)
_cell_length_c 13.3067(4)
_cell_measurement_reflns_used 8678
_cell_measurement_temperature 120(2)
_cell_measurement_theta_max 27.48
_cell_measurement_theta_min 2.91
_cell_volume 1621.19(8)
_computing_structure_refinement 'SHELXL-97 (Sheldrick, 1997)'
_diffrn_ambient_temperature 120(2)
_diffrn_measured_fraction_theta_full 0.952
_diffrn_measured_fraction_theta_max 0.952
_diffrn_measurement_device_type 'Nonius Kappa CCD'
_diffrn_measurement_method '\f and \w scans'
_diffrn_radiation_monochromator graphite
_diffrn_radiation_source 'Nonius rotating anode'
_diffrn_radiation_type MoK\a
_diffrn_radiation_wavelength 0.71073
_diffrn_reflns_av_R_equivalents 0.0611
_diffrn_reflns_av_sigmaI/netI 0.0743
_diffrn_reflns_limit_h_max 13
_diffrn_reflns_limit_h_min -14
_diffrn_reflns_limit_k_max 15
_diffrn_reflns_limit_k_min -15
_diffrn_reflns_limit_l_max 17
_diffrn_reflns_limit_l_min -17
_diffrn_reflns_number 15354
_diffrn_reflns_theta_full 27.53
_diffrn_reflns_theta_max 27.53
_diffrn_reflns_theta_min 2.94
_exptl_absorpt_coefficient_mu 9.119
_exptl_absorpt_correction_T_max 0.62454
_exptl_absorpt_correction_T_min 0.53716
_exptl_absorpt_correction_type multi-scan
_exptl_absorpt_process_details 'SORTAV, R H Blessing, J. Appl. Cryst., 1997, 30, 421-426.'
_exptl_crystal_colour 'pale yellow'
_exptl_crystal_density_diffrn 2.346
_exptl_crystal_density_method 'not measured'
_exptl_crystal_description needle
_exptl_crystal_F_000 1086
_exptl_crystal_size_max 0.25
_exptl_crystal_size_mid 0.06
_exptl_crystal_size_min 0.06
_refine_diff_density_max 2.099
_refine_diff_density_min -2.172
_refine_diff_density_rms 0.227
_refine_ls_extinction_method none
_refine_ls_goodness_of_fit_ref 1.034
_refine_ls_hydrogen_treatment mixed
_refine_ls_matrix_type full
_refine_ls_number_parameters 260
_refine_ls_number_reflns 7125
_refine_ls_number_restraints 0
_refine_ls_restrained_S_all 1.034
_refine_ls_R_factor_all 0.0635
_refine_ls_R_factor_gt 0.0467
_refine_ls_shift/su_max 0.000
_refine_ls_shift/su_mean 0.000
_refine_ls_structure_factor_coef Fsqd
_refine_ls_weighting_details 'w=1/[\s^2^(Fo^2^)+(0.0263P)^2^+10.6581P] where P=(Fo^2^+2Fc^2^)/3'
_refine_ls_weighting_scheme calc
_refine_ls_wR_factor_gt 0.0997
_refine_ls_wR_factor_ref 0.1077
_reflns_number_gt 5762
_reflns_number_total 7125
_reflns_threshold_expression >2sigma(I)
_cod_data_source_file b307863a.txt
_cod_data_source_block SnBr4([14]aneS4).2/3CH2Cl2
_cod_database_code 7050666

loop_
_symmetry_equiv_pos_as_xyz
'x, y, z'
'-x, -y, -z'

loop_
_atom_site_label
_atom_site_type_symbol
_atom_site_fract_x
_atom_site_fract_y
_atom_site_fract_z
_atom_site_U_iso_or_equiv
_atom_site_adp_type
_atom_site_occupancy
_atom_site_symmetry_multiplicity
_atom_site_calc_flag
_atom_site_refinement_flags
_atom_site_disorder_assembly
_atom_site_disorder_group
Sn1 Sn 0.0000 0.5000 0.5000 0.01046(13) Uani 1 2 d S . .
Sn2 Sn -0.5000 0.0000 0.5000 0.01212(14) Uani 1 2 d S . .
Sn3 Sn 0.0000 0.5000 0.0000 0.01340(14) Uani 1 2 d S . .
Br1 Br 0.18701(6) 0.42645(6) 0.43482(5) 0.01456(14) Uani 1 1 d . . .
Br2 Br -0.13892(6) 0.41750(6) 0.30886(5) 0.01467(14) Uani 1 1 d . . .
Br3 Br -0.50169(6) -0.07043(6) 0.30074(5) 0.01731(15) Uani 1 1 d . . .
Br4 Br -0.72458(6) 0.04705(6) 0.44997(6) 0.01718(15) Uani 1 1 d . . .
Br5 Br 0.10321(6) 0.60132(6) 0.19981(5) 0.01937(16) Uani 1 1 d . . .
Br6 Br -0.21183(6) 0.53195(6) 0.03411(6) 0.02117(16) Uani 1 1 d . . .
Cl1 Cl 0.5620(2) 0.14196(19) 0.10888(17) 0.0365(5) Uani 1 1 d . . .
Cl2 Cl 0.5140(2) 0.3202(2) -0.0113(2) 0.0432(6) Uani 1 1 d . . .
S1 S 0.05241(15) 0.71208(14) 0.46789(13) 0.0132(3) Uiso 1 1 d . . .
S2 S 0.16801(16) 0.99675(15) 0.77838(14) 0.0172(3) Uiso 1 1 d . . .
S3 S -0.40900(15) 0.20742(15) 0.49080(13) 0.0155(3) Uiso 1 1 d . . .
S4 S -0.57626(16) 0.40351(16) 0.26528(15) 0.0199(4) Uiso 1 1 d . . .
S5 S 0.00091(16) 0.27742(15) 0.01607(14) 0.0174(4) Uiso 1 1 d . . .
S6 S 0.17944(18) 0.07056(18) 0.07827(16) 0.0269(4) Uiso 1 1 d . . .
C1 C 0.0450(6) 0.8229(6) 0.5922(5) 0.0145(14) Uani 1 1 d . . .
H1A H -0.0105 0.8825 0.5745 0.029(4) Uiso 1 1 calc R . .
H1B H 0.0113 0.7816 0.6379 0.029(4) Uiso 1 1 calc R . .
C2 C 0.1720(6) 0.8874(6) 0.6537(5) 0.0168(14) Uani 1 1 d . . .
H2A H 0.2051 0.9292 0.6080 0.029(4) Uiso 1 1 calc R . .
H2B H 0.2275 0.8274 0.6702 0.029(4) Uiso 1 1 calc R . .
C3 C 0.1749(7) 1.1365(6) 0.7415(6) 0.0191(15) Uani 1 1 d . . .
H3A H 0.1832 1.2043 0.8066 0.029(4) Uiso 1 1 calc R . .
H3B H 0.2494 1.1443 0.7155 0.029(4) Uiso 1 1 calc R . .
C4 C -0.0637(6) 0.8525(6) 0.3449(6) 0.0171(14) Uani 1 1 d . . .
H4A H -0.0523 0.9213 0.4098 0.029(4) Uiso 1 1 calc R . .
H4B H 0.0110 0.8545 0.3181 0.029(4) Uiso 1 1 calc R . .
C5 C -0.0830(6) 0.7340(6) 0.3734(6) 0.0172(14) Uani 1 1 d . . .
H5A H -0.1015 0.6661 0.3072 0.029(4) Uiso 1 1 calc R . .
H5B H -0.1541 0.7351 0.4054 0.029(4) Uiso 1 1 calc R . .
C6 C -0.5183(6) 0.2508(6) 0.3878(6) 0.0177(14) Uani 1 1 d . . .
H6A H -0.5386 0.1847 0.3201 0.029(4) Uiso 1 1 calc R . .
H6B H -0.5949 0.2662 0.4106 0.029(4) Uiso 1 1 calc R . .
C7 C -0.4637(7) 0.3634(6) 0.3693(6) 0.0206(15) Uani 1 1 d . . .
H7A H -0.3873 0.3483 0.3461 0.029(4) Uiso 1 1 calc R . .
H7B H -0.4438 0.4299 0.4366 0.029(4) Uiso 1 1 calc R . .
C8 C -0.4942(6) 0.5401(6) 0.2588(5) 0.0135(13) Uani 1 1 d . . .
H8A H -0.4135 0.5220 0.2454 0.029(4) Uiso 1 1 calc R . .
H8B H -0.5412 0.5664 0.1975 0.029(4) Uiso 1 1 calc R . .
C9 C -0.5258(6) 0.3557(6) 0.6363(6) 0.0183(15) Uani 1 1 d . . .
H9A H -0.5731 0.2848 0.6429 0.029(4) Uiso 1 1 calc R . .
H9B H -0.5743 0.3811 0.5751 0.029(4) Uiso 1 1 calc R . .
C10 C -0.4042(6) 0.3206(6) 0.6140(6) 0.0178(14) Uani 1 1 d . . .
H10A H -0.3591 0.2921 0.6746 0.029(4) Uiso 1 1 calc R . .
H10B H -0.3555 0.3944 0.6145 0.029(4) Uiso 1 1 calc R . .
C11 C 0.1022(6) 0.2937(6) 0.1481(6) 0.0190(15) Uani 1 1 d . . .
H11A H 0.1833 0.3337 0.1517 0.029(4) Uiso 1 1 calc R . .
H11B H 0.0683 0.3464 0.2031 0.029(4) Uiso 1 1 calc R . .
C12 C 0.1193(7) 0.1755(6) 0.1743(5) 0.0187(15) Uani 1 1 d . . .
H12A H 0.0393 0.1386 0.1767 0.029(4) Uiso 1 1 calc R . .
H12B H 0.1759 0.1908 0.2466 0.029(4) Uiso 1 1 calc R . .
C13 C 0.1846(7) -0.0511(6) 0.1427(6) 0.0223(16) Uani 1 1 d . . .
H13A H 0.2391 -0.0225 0.2164 0.029(4) Uiso 1 1 calc R . .
H13B H 0.1014 -0.0745 0.1484 0.029(4) Uiso 1 1 calc R . .
C14 C -0.2317(6) 0.1604(6) -0.0791(6) 0.0220(16) Uani 1 1 d . . .
H14A H -0.2446 0.2194 -0.1218 0.029(4) Uiso 1 1 calc R . .
H14B H -0.3125 0.1346 -0.0697 0.029(4) Uiso 1 1 calc R . .
C15 C -0.1481(6) 0.2229(7) 0.0304(6) 0.0208(15) Uani 1 1 d . . .
H15A H -0.1364 0.1659 0.0752 0.029(4) Uiso 1 1 calc R . .
H15B H -0.1861 0.2915 0.0668 0.029(4) Uiso 1 1 calc R . .
C16 C 0.4525(7) 0.1934(7) 0.0187(6) 0.0283(18) Uani 1 1 d . . .
H16A H 0.3826 0.2148 0.0502 0.029(4) Uiso 1 1 calc R . .
H16B H 0.4212 0.1279 -0.0487 0.029(4) Uiso 1 1 calc R . .

loop_
_atom_site_aniso_label
_atom_site_aniso_U_11
_atom_site_aniso_U_22
_atom_site_aniso_U_33
_atom_site_aniso_U_23
_atom_site_aniso_U_13
_atom_site_aniso_U_12
Sn1 0.0102(3) 0.0095(3) 0.0123(3) 0.0036(2) 0.0032(2) 0.0035(2)
Sn2 0.0101(3) 0.0124(3) 0.0148(3) 0.0056(2) 0.0023(2) 0.0041(2)
Sn3 0.0128(3) 0.0144(3) 0.0130(3) 0.0035(2) 0.0033(2) 0.0030(2)
Br1 0.0117(3) 0.0153(3) 0.0175(3) 0.0039(3) 0.0052(2) 0.0049(3)
Br2 0.0155(3) 0.0139(3) 0.0138(3) 0.0040(3) 0.0019(2) 0.0026(3)
Br3 0.0185(3) 0.0193(3) 0.0148(3) 0.0054(3) 0.0038(3) 0.0066(3)
Br4 0.0107(3) 0.0219(4) 0.0215(4) 0.0102(3) 0.0033(3) 0.0064(3)
Br5 0.0208(3) 0.0204(4) 0.0145(3) 0.0032(3) 0.0021(3) 0.0011(3)
Br6 0.0151(3) 0.0238(4) 0.0270(4) 0.0070(3) 0.0094(3) 0.0053(3)
Cl1 0.0422(12) 0.0373(12) 0.0316(11) 0.0111(9) 0.0092(9) 0.0124(10)
Cl2 0.0432(13) 0.0348(12) 0.0679(17) 0.0263(11) 0.0307(12) 0.0119(10)
C1 0.017(3) 0.007(3) 0.018(3) 0.002(3) 0.003(3) 0.005(3)
C2 0.017(3) 0.017(3) 0.018(3) 0.004(3) 0.007(3) 0.008(3)
C3 0.022(4) 0.013(3) 0.021(4) 0.006(3) 0.002(3) 0.006(3)
C4 0.016(3) 0.016(3) 0.018(3) 0.006(3) 0.002(3) 0.003(3)
C5 0.014(3) 0.018(3) 0.018(3) 0.004(3) 0.000(3) 0.007(3)
C6 0.024(4) 0.012(3) 0.019(4) 0.008(3) 0.004(3) 0.007(3)
C7 0.021(4) 0.017(4) 0.025(4) 0.010(3) 0.004(3) 0.000(3)
C8 0.010(3) 0.010(3) 0.022(4) 0.008(3) 0.005(3) -0.001(2)
C9 0.014(3) 0.015(3) 0.025(4) 0.007(3) 0.001(3) 0.005(3)
C10 0.015(3) 0.016(3) 0.018(4) 0.003(3) -0.002(3) 0.001(3)
C11 0.020(4) 0.016(3) 0.018(4) 0.003(3) 0.000(3) 0.006(3)
C12 0.025(4) 0.020(4) 0.014(3) 0.006(3) 0.008(3) 0.012(3)
C13 0.027(4) 0.017(4) 0.022(4) 0.008(3) 0.001(3) 0.004(3)
C14 0.013(3) 0.024(4) 0.030(4) 0.011(3) 0.002(3) 0.005(3)
C15 0.019(3) 0.028(4) 0.017(4) 0.005(3) 0.008(3) 0.002(3)
C16 0.026(4) 0.031(4) 0.028(4) 0.011(4) 0.004(3) 0.007(3)

loop_
_atom_type_symbol
_atom_type_description
_atom_type_scat_dispersion_real
_atom_type_scat_dispersion_imag
_atom_type_scat_source
C C 0.0033 0.0016 'International Tables Vol C Tables 4.2.6.8 and 6.1.1.4'
H H 0.0000 0.0000 'International Tables Vol C Tables 4.2.6.8 and 6.1.1.4'
S S 0.1246 0.1234 'International Tables Vol C Tables 4.2.6.8 and 6.1.1.4'
Br Br -0.2901 2.4595 'International Tables Vol C Tables 4.2.6.8 and 6.1.1.4'
Sn Sn -0.6537 1.4246 'International Tables Vol C Tables 4.2.6.8 and 6.1.1.4'
Cl Cl 0.1484 0.1585 'International Tables Vol C Tables 4.2.6.8 and 6.1.1.4'

loop_
_geom_angle_atom_site_label_1
_geom_angle_atom_site_label_2
_geom_angle_atom_site_label_3
_geom_angle
_geom_angle_site_symmetry_1
_geom_angle_site_symmetry_3
_geom_angle_publ_flag
Br1 Sn1 Br1 180.0 . 2_566 ?
Br1 Sn1 Br2 89.21(2) . 2_566 ?
Br1 Sn1 Br2 90.79(2) 2_566 2_566 ?
Br1 Sn1 Br2 90.79(2) . . ?
Br1 Sn1 Br2 89.21(2) 2_566 . ?
Br2 Sn1 Br2 180.0 2_566 . ?
Br1 Sn1 S1 89.31(4) . . ?
Br1 Sn1 S1 90.69(4) 2_566 . ?
Br2 Sn1 S1 87.73(4) 2_566 . ?
Br2 Sn1 S1 92.27(4) . . ?
Br1 Sn1 S1 90.69(4) . 2_566 ?
Br1 Sn1 S1 89.31(4) 2_566 2_566 ?
Br2 Sn1 S1 92.27(4) 2_566 2_566 ?
Br2 Sn1 S1 87.73(4) . 2_566 ?
S1 Sn1 S1 180.0 . 2_566 ?
Br3 Sn2 Br3 180.0 2_456 . ?
Br3 Sn2 Br4 89.40(2) 2_456 . ?
Br3 Sn2 Br4 90.60(2) . . ?
Br3 Sn2 Br4 90.60(2) 2_456 2_456 ?
Br3 Sn2 Br4 89.40(2) . 2_456 ?
Br4 Sn2 Br4 180.0 . 2_456 ?
Br3 Sn2 S3 95.47(4) 2_456 . ?
Br3 Sn2 S3 84.53(4) . . ?
Br4 Sn2 S3 93.64(4) . . ?
Br4 Sn2 S3 86.36(4) 2_456 . ?
Br3 Sn2 S3 84.53(4) 2_456 2_456 ?
Br3 Sn2 S3 95.47(4) . 2_456 ?
Br4 Sn2 S3 86.36(4) . 2_456 ?
Br4 Sn2 S3 93.64(4) 2_456 2_456 ?
S3 Sn2 S3 180.0 . 2_456 ?
Br6 Sn3 Br6 180.0 2_565 . ?
Br6 Sn3 Br5 89.50(2) 2_565 . ?
Br6 Sn3 Br5 90.50(2) . . ?
Br6 Sn3 Br5 90.50(2) 2_565 2_565 ?
Br6 Sn3 Br5 89.50(2) . 2_565 ?
Br5 Sn3 Br5 180.00(3) . 2_565 ?
Br6 Sn3 S5 96.70(4) 2_565 2_565 ?
Br6 Sn3 S5 83.30(4) . 2_565 ?
Br5 Sn3 S5 84.42(4) . 2_565 ?
Br5 Sn3 S5 95.58(4) 2_565 2_565 ?
Br6 Sn3 S5 83.30(4) 2_565 . ?
Br6 Sn3 S5 96.70(4) . . ?
Br5 Sn3 S5 95.58(4) . . ?
Br5 Sn3 S5 84.42(4) 2_565 . ?
S5 Sn3 S5 180.0 2_565 . ?
C5 S1 C1 101.4(3) . . ?
C5 S1 Sn1 105.3(2) . . ?
C1 S1 Sn1 104.5(2) . . ?
C3 S2 C2 101.5(3) . . ?
C10 S3 C6 104.9(3) . . ?
C10 S3 Sn2 109.4(2) . . ?
C6 S3 Sn2 107.0(2) . . ?
C7 S4 C8 100.4(3) . . ?
C11 S5 C15 102.8(3) . . ?
C11 S5 Sn3 103.8(2) . . ?
C15 S5 Sn3 110.3(2) . . ?
C12 S6 C13 96.8(3) . . ?
C2 C1 S1 110.5(4) . . ?
C2 C1 H1A 109.6 . . ?
S1 C1 H1A 109.6 . . ?
C2 C1 H1B 109.6 . . ?
S1 C1 H1B 109.6 . . ?
H1A C1 H1B 108.1 . . ?
C1 C2 S2 111.6(5) . . ?
C1 C2 H2A 109.3 . . ?
S2 C2 H2A 109.3 . . ?
C1 C2 H2B 109.3 . . ?
S2 C2 H2B 109.3 . . ?
H2A C2 H2B 108.0 . . ?
C4 C3 S2 114.4(5) 2_576 . ?
C4 C3 H3A 108.7 2_576 . ?
S2 C3 H3A 108.7 . . ?
C4 C3 H3B 108.7 2_576 . ?
S2 C3 H3B 108.7 . . ?
H3A C3 H3B 107.6 . . ?
C3 C4 C5 109.6(5) 2_576 . ?
C3 C4 H4A 109.7 2_576 . ?
C5 C4 H4A 109.7 . . ?
C3 C4 H4B 109.7 2_576 . ?
C5 C4 H4B 109.7 . . ?
H4A C4 H4B 108.2 . . ?
C4 C5 S1 110.9(5) . . ?
C4 C5 H5A 109.5 . . ?
S1 C5 H5A 109.5 . . ?
C4 C5 H5B 109.5 . . ?
S1 C5 H5B 109.5 . . ?
H5A C5 H5B 108.1 . . ?
C7 C6 S3 109.4(5) . . ?
C7 C6 H6A 109.8 . . ?
S3 C6 H6A 109.8 . . ?
C7 C6 H6B 109.8 . . ?
S3 C6 H6B 109.8 . . ?
H6A C6 H6B 108.2 . . ?
C6 C7 S4 107.9(5) . . ?
C6 C7 H7A 110.1 . . ?
S4 C7 H7A 110.1 . . ?
C6 C7 H7B 110.1 . . ?
S4 C7 H7B 110.1 . . ?
H7A C7 H7B 108.4 . . ?
C9 C8 S4 112.5(5) 2_466 . ?
C9 C8 H8A 109.1 2_466 . ?
S4 C8 H8A 109.1 . . ?
C9 C8 H8B 109.1 2_466 . ?
S4 C8 H8B 109.1 . . ?
H8A C8 H8B 107.8 . . ?
C10 C9 C8 111.4(5) . 2_466 ?
C10 C9 H9A 109.3 . . ?
C8 C9 H9A 109.3 2_466 . ?
C10 C9 H9B 109.3 . . ?
C8 C9 H9B 109.3 2_466 . ?
H9A C9 H9B 108.0 . . ?
C9 C10 S3 117.8(5) . . ?
C9 C10 H10A 107.8 . . ?
S3 C10 H10A 107.8 . . ?
C9 C10 H10B 107.8 . . ?
S3 C10 H10B 107.8 . . ?
H10A C10 H10B 107.2 . . ?
C12 C11 S5 113.2(5) . . ?
C12 C11 H11A 108.9 . . ?
S5 C11 H11A 108.9 . . ?
C12 C11 H11B 108.9 . . ?
S5 C11 H11B 108.9 . . ?
H11A C11 H11B 107.7 . . ?
C11 C12 S6 113.1(5) . . ?
C11 C12 H12A 109.0 . . ?
S6 C12 H12A 109.0 . . ?
C11 C12 H12B 109.0 . . ?
S6 C12 H12B 109.0 . . ?
H12A C12 H12B 107.8 . . ?
C14 C13 S6 111.2(5) 2 . ?
C14 C13 H13A 109.4 2 . ?
S6 C13 H13A 109.4 . . ?
C14 C13 H13B 109.4 2 . ?
S6 C13 H13B 109.4 . . ?
H13A C13 H13B 108.0 . . ?
C15 C14 C13 114.9(6) . 2 ?
C15 C14 H14A 108.6 . . ?
C13 C14 H14A 108.6 2 . ?
C15 C14 H14B 108.6 . . ?
C13 C14 H14B 108.6 2 . ?
H14A C14 H14B 107.5 . . ?
C14 C15 S5 109.9(5) . . ?
C14 C15 H15A 109.7 . . ?
S5 C15 H15A 109.7 . . ?
C14 C15 H15B 109.7 . . ?
S5 C15 H15B 109.7 . . ?
H15A C15 H15B 108.2 . . ?
Cl1 C16 Cl2 111.9(4) . . ?
Cl1 C16 H16A 109.2 . . ?
Cl2 C16 H16A 109.2 . . ?
Cl1 C16 H16B 109.2 . . ?
Cl2 C16 H16B 109.2 . . ?
H16A C16 H16B 107.9 . . ?

loop_
_geom_bond_atom_site_label_1
_geom_bond_atom_site_label_2
_geom_bond_distance
_geom_bond_site_symmetry_2
_geom_bond_publ_flag
Sn1 Br1 2.5660(6) . ?
Sn1 Br1 2.5660(6) 2_566 ?
Sn1 Br2 2.5661(6) 2_566 ?
Sn1 Br2 2.5661(6) . ?
Sn1 S1 2.6565(16) . ?
Sn1 S1 2.6565(16) 2_566 ?
Sn2 Br3 2.5614(7) 2_456 ?
Sn2 Br3 2.5614(7) . ?
Sn2 Br4 2.5887(6) . ?
Sn2 Br4 2.5887(6) 2_456 ?
Sn2 S3 2.6050(17) . ?
Sn2 S3 2.6050(17) 2_456 ?
Sn3 Br6 2.5625(7) 2_565 ?
Sn3 Br6 2.5625(7) . ?
Sn3 Br5 2.5731(7) . ?
Sn3 Br5 2.5731(7) 2_565 ?
Sn3 S5 2.6371(17) 2_565 ?
Sn3 S5 2.6371(17) . ?
Cl1 C16 1.752(8) . ?
Cl2 C16 1.766(8) . ?
S1 C5 1.813(7) . ?
S1 C1 1.837(6) . ?
S2 C3 1.808(7) . ?
S2 C2 1.822(7) . ?
S3 C10 1.804(7) . ?
S3 C6 1.811(7) . ?
S4 C7 1.820(7) . ?
S4 C8 1.822(6) . ?
S5 C11 1.817(7) . ?
S5 C15 1.836(7) . ?
S6 C12 1.805(7) . ?
S6 C13 1.822(7) . ?
C1 C2 1.521(9) . ?
C1 H1A 0.9900 . ?
C1 H1B 0.9900 . ?
C2 H2A 0.9900 . ?
C2 H2B 0.9900 . ?
C3 C4 1.527(9) 2_576 ?
C3 H3A 0.9900 . ?
C3 H3B 0.9900 . ?
C4 C3 1.527(9) 2_576 ?
C4 C5 1.532(9) . ?
C4 H4A 0.9900 . ?
C4 H4B 0.9900 . ?
C5 H5A 0.9900 . ?
C5 H5B 0.9900 . ?
C6 C7 1.514(9) . ?
C6 H6A 0.9900 . ?
C6 H6B 0.9900 . ?
C7 H7A 0.9900 . ?
C7 H7B 0.9900 . ?
C8 C9 1.554(9) 2_466 ?
C8 H8A 0.9900 . ?
C8 H8B 0.9900 . ?
C9 C10 1.523(9) . ?
C9 C8 1.554(9) 2_466 ?
C9 H9A 0.9900 . ?
C9 H9B 0.9900 . ?
C10 H10A 0.9900 . ?
C10 H10B 0.9900 . ?
C11 C12 1.505(9) . ?
C11 H11A 0.9900 . ?
C11 H11B 0.9900 . ?
C12 H12A 0.9900 . ?
C12 H12B 0.9900 . ?
C13 C14 1.525(10) 2 ?
C13 H13A 0.9900 . ?
C13 H13B 0.9900 . ?
C14 C15 1.512(10) . ?
C14 C13 1.525(10) 2 ?
C14 H14A 0.9900 . ?
C14 H14B 0.9900 . ?
C15 H15A 0.9900 . ?
C15 H15B 0.9900 . ?
C16 H16A 0.9900 . ?
C16 H16B 0.9900 . ?

loop_
_geom_torsion_atom_site_label_1
_geom_torsion_atom_site_label_2
_geom_torsion_atom_site_label_3
_geom_torsion_atom_site_label_4
_geom_torsion
_geom_torsion_site_symmetry_1
_geom_torsion_site_symmetry_2
_geom_torsion_site_symmetry_3
_geom_torsion_site_symmetry_4
_geom_torsion_publ_flag
Br1 Sn1 S1 C5 121.8(2) . . . . ?
Br1 Sn1 S1 C5 -58.2(2) 2_566 . . . ?
Br2 Sn1 S1 C5 -148.9(2) 2_566 . . . ?
Br2 Sn1 S1 C5 31.1(2) . . . . ?
Br1 Sn1 S1 C1 -131.8(2) . . . . ?
Br1 Sn1 S1 C1 48.2(2) 2_566 . . . ?
Br2 Sn1 S1 C1 -42.5(2) 2_566 . . . ?
Br2 Sn1 S1 C1 137.5(2) . . . . ?
Br3 Sn2 S3 C10 -9.1(2) 2_456 . . . ?
Br3 Sn2 S3 C10 170.9(2) . . . . ?
Br4 Sn2 S3 C10 80.6(2) . . . . ?
Br4 Sn2 S3 C10 -99.4(2) 2_456 . . . ?
Br3 Sn2 S3 C6 -122.3(2) 2_456 . . . ?
Br3 Sn2 S3 C6 57.7(2) . . . . ?
Br4 Sn2 S3 C6 -32.5(2) . . . . ?
Br4 Sn2 S3 C6 147.5(2) 2_456 . . . ?
Br6 Sn3 S5 C11 76.3(2) 2_565 . . . ?
Br6 Sn3 S5 C11 -103.7(2) . . . . ?
Br5 Sn3 S5 C11 -12.6(2) . . . . ?
Br5 Sn3 S5 C11 167.4(2) 2_565 . . . ?
Br6 Sn3 S5 C15 -174.2(2) 2_565 . . . ?
Br6 Sn3 S5 C15 5.8(2) . . . . ?
Br5 Sn3 S5 C15 96.9(2) . . . . ?
Br5 Sn3 S5 C15 -83.1(2) 2_565 . . . ?
C5 S1 C1 C2 -138.6(5) . . . . ?
Sn1 S1 C1 C2 112.0(4) . . . . ?
S1 C1 C2 S2 -179.3(3) . . . . ?
C3 S2 C2 C1 -101.5(5) . . . . ?
C2 S2 C3 C4 65.0(6) . . . 2_576 ?
C3 C4 C5 S1 175.4(5) 2_576 . . . ?
C1 S1 C5 C4 73.1(5) . . . . ?
Sn1 S1 C5 C4 -178.3(4) . . . . ?
C10 S3 C6 C7 70.6(6) . . . . ?
Sn2 S3 C6 C7 -173.2(4) . . . . ?
S3 C6 C7 S4 179.9(4) . . . . ?
C8 S4 C7 C6 178.7(5) . . . . ?
C7 S4 C8 C9 -66.2(5) . . . 2_466 ?
C8 C9 C10 S3 -176.1(5) 2_466 . . . ?
C6 S3 C10 C9 46.2(6) . . . . ?
Sn2 S3 C10 C9 -68.2(6) . . . . ?
C15 S5 C11 C12 66.4(6) . . . . ?
Sn3 S5 C11 C12 -178.7(5) . . . . ?
S5 C11 C12 S6 58.0(6) . . . . ?
C13 S6 C12 C11 179.5(5) . . . . ?
C12 S6 C13 C14 179.2(5) . . . 2 ?
C13 C14 C15 S5 60.5(7) 2 . . . ?
C11 S5 C15 C14 -158.7(5) . . . . ?
Sn3 S5 C15 C14 91.2(5) . . . . ?
